data_4038280
loop_
_publ_author_name
'Carlson, Angela S.'
'Liu, En-Chih'
'Topczewski, Joseph J.'

_publ_section_title
;
 A Cascade Reaction of Cinnamyl Azides with Acrylates Directly Generates
 Tetrahydro-Pyrrolo-Pyrazole Heterocycles.
;
_journal_issue 9
_journal_name_full 'The Journal of organic chemistry'
_journal_page_first 6044
_journal_page_last 6059
_journal_paper_doi 10.1021/acs.joc.0c00535
_journal_volume 85
_journal_year 2020
_chemical_formula_sum 'C68 H90 Cl6 N12 O8'
_chemical_formula_weight 1416.21
_space_group_crystal_system monoclinic
_space_group_IT_number 14
_space_group_name_Hall '-P 2ybc'
_space_group_name_H-M_alt 'P 1 21/c 1'
_atom_sites_solution_hydrogens mixed
_audit_creation_method SHELXL-2016/6
_cell_angle_alpha 90
_cell_angle_beta 91.764(5)
_cell_angle_gamma 90
_cell_formula_units_Z 4
_cell_length_a 14.0598(19)
_cell_length_b 15.723(2)
_cell_length_c 32.139(4)
_cell_measurement_reflns_used 9879
_cell_measurement_temperature 125(2)
_cell_measurement_theta_max 27.60
_cell_measurement_theta_min 2.67
_cell_volume 7101.4(16)
_computing_structure_refinement 'SHELXL-2016/6 (Sheldrick, 2016)'
_computing_structure_solution 'SHELXT 2014/5 (Sheldrick, 2014)'
_diffrn_ambient_temperature 125(2)
_diffrn_measured_fraction_theta_full 0.999
_diffrn_measured_fraction_theta_max 0.999
_diffrn_measurement_device_type 'Bruker APEX-II CCD'
_diffrn_measurement_method '\f and \w scans'
_diffrn_radiation_type MoK\a
_diffrn_radiation_wavelength 0.71073
_diffrn_reflns_av_R_equivalents 0.0715
_diffrn_reflns_av_unetI/netI 0.0335
_diffrn_reflns_Laue_measured_fraction_full 0.999
_diffrn_reflns_Laue_measured_fraction_max 0.999
_diffrn_reflns_limit_h_max 17
_diffrn_reflns_limit_h_min -17
_diffrn_reflns_limit_k_max 19
_diffrn_reflns_limit_k_min -19
_diffrn_reflns_limit_l_max 40
_diffrn_reflns_limit_l_min -40
_diffrn_reflns_number 163697
_diffrn_reflns_point_group_measured_fraction_full 0.999
_diffrn_reflns_point_group_measured_fraction_max 0.999
_diffrn_reflns_theta_full 25.242
_diffrn_reflns_theta_max 26.372
_diffrn_reflns_theta_min 2.058
_exptl_absorpt_coefficient_mu 0.304
_exptl_crystal_colour colorless
_exptl_crystal_density_diffrn 1.325
_exptl_crystal_description prism
_exptl_crystal_F_000 2992
_exptl_crystal_size_max 0.400
_exptl_crystal_size_mid 0.300
_exptl_crystal_size_min 0.200
_refine_diff_density_max 0.408
_refine_diff_density_min -0.641
_refine_diff_density_rms 0.051
_refine_ls_extinction_method none
_refine_ls_goodness_of_fit_ref 1.026
_refine_ls_hydrogen_treatment mixed
_refine_ls_matrix_type full
_refine_ls_number_parameters 895
_refine_ls_number_reflns 14529
_refine_ls_number_restraints 0
_refine_ls_restrained_S_all 1.026
_refine_ls_R_factor_all 0.0647
_refine_ls_R_factor_gt 0.0403
_refine_ls_shift/su_max 0.002
_refine_ls_shift/su_mean 0.000
_refine_ls_structure_factor_coef Fsqd
_refine_ls_weighting_details 'w=1/[\s^2^(Fo^2^)+(0.0437P)^2^+5.3912P] where P=(Fo^2^+2Fc^2^)/3'
_refine_ls_weighting_scheme calc
_refine_ls_wR_factor_gt 0.0984
_refine_ls_wR_factor_ref 0.1145
_reflns_Friedel_coverage 0.000
_reflns_number_gt 10401
_reflns_number_total 14529
_reflns_threshold_expression 'I > 2\s(I)'
_cod_data_source_file jo0c00535_si_004.cif
_cod_data_source_block 20019a_a
_cod_depositor_comments 'Adding full bibliography for 4038279--4038282.cif.'
_cod_original_cell_volume 7101.3(17)
_cod_original_sg_symbol_H-M 'P 21/c'
_cod_database_code 4038280
_shelx_shelxl_version_number 2016/6
_shelx_space_group_comment
;
The symmetry employed for this shelxl refinement is uniquely defined
by the following loop, which should always be used as a source of
symmetry information in preference to the above space-group names.
They are only intended as comments.
;
_shelx_estimated_absorpt_t_min 0.888
_shelx_estimated_absorpt_t_max 0.942

loop_
_space_group_symop_operation_xyz
'x, y, z'
'-x, y+1/2, -z+1/2'
'-x, -y, -z'
'x, -y-1/2, z-1/2'

loop_
_atom_site_label
_atom_site_type_symbol
_atom_site_fract_x
_atom_site_fract_y
_atom_site_fract_z
_atom_site_U_iso_or_equiv
_atom_site_adp_type
_atom_site_occupancy
_atom_site_site_symmetry_order
_atom_site_calc_flag
_atom_site_refinement_flags_posn
_atom_site_refinement_flags_adp
_atom_site_refinement_flags_occupancy
_atom_site_disorder_assembly
_atom_site_disorder_group
Cl1 Cl 0.58356(5) 0.44027(4) 0.77384(2) 0.04835(17) Uani 1 1 d . . . . .
Cl2 Cl -0.09039(5) 0.30650(4) 0.72353(2) 0.04471(16) Uani 1 1 d . . . . .
Cl3 Cl 0.40747(3) 0.18905(4) 0.69627(2) 0.02636(12) Uani 1 1 d . . . . .
Cl4 Cl 0.63198(4) 0.23905(4) 0.80049(2) 0.02815(12) Uani 1 1 d . . . . .
Cl5 Cl 0.09369(3) 0.55863(4) 0.80065(2) 0.02684(12) Uani 1 1 d . . . . .
Cl6 Cl -0.12900(4) 0.50877(4) 0.69580(2) 0.02836(12) Uani 1 1 d . . . . .
O1A O 0.71489(11) 0.41404(10) 0.61521(6) 0.0440(4) Uani 1 1 d . . . . .
O1B O 0.35712(11) 0.43394(12) 0.68404(5) 0.0444(4) Uani 1 1 d . . . . .
O1C O 0.14702(12) 0.30820(13) 0.81190(6) 0.0497(5) Uani 1 1 d . . . . .
O1D O -0.21632(11) 0.33658(10) 0.88115(5) 0.0372(4) Uani 1 1 d . . . . .
O2A O 0.83373(10) 0.31995(9) 0.61692(4) 0.0285(3) Uani 1 1 d . . . . .
O2B O 0.30719(11) 0.39667(10) 0.61959(5) 0.0326(4) Uani 1 1 d . . . . .
O2C O 0.19668(11) 0.34913(10) 0.87574(5) 0.0321(4) Uani 1 1 d . . . . .
O2D O -0.33488(10) 0.43141(9) 0.87648(4) 0.0258(3) Uani 1 1 d . . . . .
N1A N 0.62146(12) 0.22255(11) 0.70420(5) 0.0227(4) Uani 1 1 d . . . . .
N1B N 0.09671(13) 0.53734(12) 0.70745(5) 0.0246(4) Uani 1 1 d . . . . .
N1C N 0.40846(13) 0.20540(12) 0.78967(5) 0.0247(4) Uani 1 1 d . . . . .
N1D N -0.12068(12) 0.52995(12) 0.79153(5) 0.0235(4) Uani 1 1 d . . . . .
N2A N 0.60008(11) 0.26429(11) 0.61464(5) 0.0225(4) Uani 1 1 d . . . . .
N2B N 0.12991(12) 0.44305(11) 0.62788(5) 0.0230(4) Uani 1 1 d . . . . .
N2C N 0.37442(11) 0.30396(11) 0.86797(5) 0.0223(4) Uani 1 1 d . . . . .
N2D N -0.09690(11) 0.48153(11) 0.87960(5) 0.0207(4) Uani 1 1 d . . . . .
N3A N 0.60025(11) 0.19347(12) 0.59803(5) 0.0248(4) Uani 1 1 d . . . . .
N3B N 0.10897(11) 0.49751(11) 0.60129(5) 0.0226(4) Uani 1 1 d . . . . .
N3C N 0.39663(11) 0.25113(11) 0.89520(5) 0.0215(4) Uani 1 1 d . . . . .
N3D N -0.09395(11) 0.55150(11) 0.89728(5) 0.0225(4) Uani 1 1 d . . . . .
C1A C 0.89479(16) 0.38105(15) 0.59717(7) 0.0343(5) Uani 1 1 d . . . . .
H1AA H 0.958802 0.357076 0.595057 0.052 Uiso 1 1 calc R U . . .
H1AB H 0.897964 0.433218 0.613840 0.052 Uiso 1 1 calc R U . . .
H1AC H 0.868934 0.394208 0.569244 0.052 Uiso 1 1 calc R U . . .
C1B C 0.39891(16) 0.35731(15) 0.61259(8) 0.0386(6) Uani 1 1 d . . . . .
H1BA H 0.397902 0.330760 0.584992 0.058 Uiso 1 1 calc R U . . .
H1BB H 0.411745 0.313900 0.633910 0.058 Uiso 1 1 calc R U . . .
H1BC H 0.448880 0.400746 0.614144 0.058 Uiso 1 1 calc R U . . .
C1C C 0.10475(16) 0.38876(15) 0.88222(8) 0.0389(6) Uani 1 1 d . . . . .
H1CA H 0.092704 0.432233 0.860847 0.058 Uiso 1 1 calc R U . . .
H1CB H 0.104979 0.415273 0.909816 0.058 Uiso 1 1 calc R U . . .
H1CC H 0.054662 0.345458 0.880350 0.058 Uiso 1 1 calc R U . . .
C1D C -0.39746(15) 0.37151(15) 0.89626(7) 0.0302(5) Uani 1 1 d . . . . .
H1DA H -0.461333 0.396090 0.897652 0.045 Uiso 1 1 calc R U . . .
H1DB H -0.372888 0.359168 0.924485 0.045 Uiso 1 1 calc R U . . .
H1DC H -0.400466 0.318764 0.880031 0.045 Uiso 1 1 calc R U . . .
C2A C 0.74622(14) 0.34557(13) 0.62373(6) 0.0219(4) Uani 1 1 d . . . . .
C2B C 0.29743(15) 0.43210(14) 0.65655(7) 0.0273(5) Uani 1 1 d . . . . .
C2C C 0.20692(15) 0.31170(14) 0.83928(7) 0.0275(5) Uani 1 1 d . . . . .
C2D C -0.24667(14) 0.40506(13) 0.87131(6) 0.0204(4) Uani 1 1 d . . . . .
C3A C 0.68667(13) 0.27666(12) 0.64346(6) 0.0188(4) Uani 1 1 d . . . . .
C3B C 0.20106(14) 0.47554(13) 0.65995(6) 0.0219(4) Uani 1 1 d . . . . .
C3C C 0.30358(14) 0.26875(13) 0.83645(6) 0.0217(4) Uani 1 1 d . . . . .
C3D C -0.18587(13) 0.47331(12) 0.85170(5) 0.0186(4) Uani 1 1 d . . . . .
C4A C 0.65024(14) 0.30478(13) 0.68567(6) 0.0224(4) Uani 1 1 d . . . . .
H4AA H 0.701030 0.332710 0.702749 0.027 Uiso 1 1 calc R U . . .
H4AB H 0.595431 0.343970 0.682330 0.027 Uiso 1 1 calc R U . . .
C4B C 0.16003(15) 0.46285(14) 0.70269(6) 0.0269(5) Uani 1 1 d . . . . .
H4BA H 0.123672 0.409026 0.703911 0.032 Uiso 1 1 calc R U . . .
H4BB H 0.210996 0.462167 0.724639 0.032 Uiso 1 1 calc R U . . .
C4C C 0.34430(15) 0.27998(14) 0.79347(6) 0.0272(5) Uani 1 1 d . . . . .
H4CA H 0.293279 0.279220 0.771543 0.033 Uiso 1 1 calc R U . . .
H4CB H 0.380136 0.333977 0.791626 0.033 Uiso 1 1 calc R U . . .
C4D C -0.15258(14) 0.44752(13) 0.80869(6) 0.0233(4) Uani 1 1 d . . . . .
H4DA H -0.099594 0.406113 0.810770 0.028 Uiso 1 1 calc R U . . .
H4DB H -0.205303 0.422871 0.791483 0.028 Uiso 1 1 calc R U . . .
C5A C 0.69355(14) 0.15689(13) 0.69183(6) 0.0212(4) Uani 1 1 d . . . . .
H5A H 0.748786 0.160537 0.712116 0.025 Uiso 1 1 calc R U . . .
C5B C 0.14628(14) 0.61171(13) 0.68787(6) 0.0241(4) Uani 1 1 d . . . . .
H5B H 0.192343 0.635830 0.709065 0.029 Uiso 1 1 calc R U . . .
C5C C 0.36041(14) 0.13167(13) 0.81050(6) 0.0235(4) Uani 1 1 d . . . . .
H5C H 0.314773 0.105542 0.789719 0.028 Uiso 1 1 calc R U . . .
C5D C -0.19068(14) 0.59633(13) 0.80547(6) 0.0221(4) Uani 1 1 d . . . . .
H5D H -0.246778 0.594807 0.785584 0.026 Uiso 1 1 calc R U . . .
C6A C 0.72817(13) 0.18738(12) 0.64884(5) 0.0181(4) Uani 1 1 d . . . . .
H6A H 0.799254 0.188935 0.648588 0.022 Uiso 1 1 calc R U . . .
C6B C 0.20437(14) 0.57236(13) 0.65234(6) 0.0198(4) Uani 1 1 d . . . . .
H6B H 0.271525 0.593355 0.653804 0.024 Uiso 1 1 calc R U . . .
C6C C 0.30144(14) 0.17262(13) 0.84537(5) 0.0198(4) Uani 1 1 d . . . . .
H6C H 0.234585 0.150858 0.844203 0.024 Uiso 1 1 calc R U . . .
C6D C -0.22414(13) 0.56358(12) 0.84812(5) 0.0179(4) Uani 1 1 d . . . . .
H6D H -0.295171 0.563926 0.849016 0.022 Uiso 1 1 calc R U . . .
C7A C 0.68680(14) 0.14108(13) 0.60972(6) 0.0212(4) Uani 1 1 d . . . . .
C7B C 0.16237(13) 0.57982(13) 0.60738(6) 0.0206(4) Uani 1 1 d . . . . .
C7C C 0.34372(13) 0.16819(12) 0.89040(6) 0.0197(4) Uani 1 1 d . . . . .
C7D C -0.17960(13) 0.60622(13) 0.88739(6) 0.0201(4) Uani 1 1 d . . . . .
C8A C 0.65351(16) 0.04987(14) 0.61728(7) 0.0302(5) Uani 1 1 d . . . . .
H8AA H 0.615587 0.030072 0.592682 0.036 Uiso 1 1 calc R U . . .
H8AB H 0.709795 0.012359 0.620557 0.036 Uiso 1 1 calc R U . . .
C8B C 0.09117(14) 0.65259(14) 0.60013(6) 0.0257(4) Uani 1 1 d . . . . .
H8BA H 0.126392 0.706792 0.597706 0.031 Uiso 1 1 calc R U . . .
H8BB H 0.055356 0.642885 0.573550 0.031 Uiso 1 1 calc R U . . .
C8C C 0.41562(14) 0.09629(13) 0.89876(6) 0.0235(4) Uani 1 1 d . . . . .
H8CA H 0.450870 0.107527 0.925333 0.028 Uiso 1 1 calc R U . . .
H8CB H 0.380963 0.041910 0.901666 0.028 Uiso 1 1 calc R U . . .
C8D C -0.14465(16) 0.69749(13) 0.88165(6) 0.0278(5) Uani 1 1 d . . . . .
H8DA H -0.200108 0.736271 0.879933 0.033 Uiso 1 1 calc R U . . .
H8DB H -0.104714 0.714195 0.906214 0.033 Uiso 1 1 calc R U . . .
C9A C 0.59363(16) 0.04249(14) 0.65584(7) 0.0310(5) Uani 1 1 d . . . . .
H9AA H 0.537506 0.080308 0.652969 0.037 Uiso 1 1 calc R U . . .
H9AB H 0.570701 -0.016685 0.658720 0.037 Uiso 1 1 calc R U . . .
C9B C 0.02132(15) 0.65996(14) 0.63522(7) 0.0289(5) Uani 1 1 d . . . . .
H9BA H -0.013318 0.605619 0.638314 0.035 Uiso 1 1 calc R U . . .
H9BB H -0.025773 0.705190 0.628652 0.035 Uiso 1 1 calc R U . . .
C9C C 0.48589(15) 0.08807(14) 0.86406(6) 0.0271(5) Uani 1 1 d . . . . .
H9CA H 0.533632 0.043765 0.871280 0.033 Uiso 1 1 calc R U . . .
H9CB H 0.519686 0.142666 0.860377 0.033 Uiso 1 1 calc R U . . .
C9D C -0.08711(15) 0.70721(14) 0.84250(6) 0.0283(5) Uani 1 1 d . . . . .
H9DA H -0.063739 0.766402 0.840385 0.034 Uiso 1 1 calc R U . . .
H9DB H -0.031276 0.668855 0.844083 0.034 Uiso 1 1 calc R U . . .
C10A C 0.65302(15) 0.06734(14) 0.69431(6) 0.0284(5) Uani 1 1 d . . . . .
H10C H 0.706137 0.026444 0.698054 0.034 Uiso 1 1 calc R U . . .
H10D H 0.613033 0.063251 0.719054 0.034 Uiso 1 1 calc R U . . .
C10B C 0.07577(16) 0.68120(14) 0.67561(7) 0.0310(5) Uani 1 1 d . . . . .
H10G H 0.110352 0.735484 0.672194 0.037 Uiso 1 1 calc R U . . .
H10H H 0.030121 0.688853 0.698153 0.037 Uiso 1 1 calc R U . . .
C10C C 0.43205(16) 0.06407(14) 0.82373(6) 0.0294(5) Uani 1 1 d . . . . .
H10A H 0.478079 0.056019 0.801363 0.035 Uiso 1 1 calc R U . . .
H10B H 0.398516 0.009450 0.827722 0.035 Uiso 1 1 calc R U . . .
C10D C -0.14885(15) 0.68555(14) 0.80414(6) 0.0286(5) Uani 1 1 d . . . . .
H10E H -0.201460 0.727262 0.801585 0.034 Uiso 1 1 calc R U . . .
H10F H -0.110063 0.690935 0.779082 0.034 Uiso 1 1 calc R U . . .
C11A C 0.75374(14) 0.14458(13) 0.57320(6) 0.0206(4) Uani 1 1 d . . . . .
C11B C 0.23924(13) 0.58480(13) 0.57459(6) 0.0204(4) Uani 1 1 d . . . . .
C11C C 0.26721(14) 0.16533(13) 0.92313(6) 0.0203(4) Uani 1 1 d . . . . .
C11D C -0.24538(14) 0.59997(13) 0.92424(6) 0.0202(4) Uani 1 1 d . . . . .
C12A C 0.72852(15) 0.18073(14) 0.53497(6) 0.0275(5) Uani 1 1 d . . . . .
H12A H 0.667507 0.205957 0.531053 0.033 Uiso 1 1 calc R U . . .
C12B C 0.30449(14) 0.65109(13) 0.57679(6) 0.0236(4) Uani 1 1 d . . . . .
H12B H 0.302640 0.690647 0.599089 0.028 Uiso 1 1 calc R U . . .
C12C C 0.19881(14) 0.10153(13) 0.92118(6) 0.0229(4) Uani 1 1 d . . . . .
H12C H 0.199116 0.061368 0.899100 0.028 Uiso 1 1 calc R U . . .
C12D C -0.22028(15) 0.55905(13) 0.96137(6) 0.0246(4) Uani 1 1 d . . . . .
H12D H -0.159492 0.533033 0.964489 0.030 Uiso 1 1 calc R U . . .
C13A C 0.79130(15) 0.18051(15) 0.50234(6) 0.0290(5) Uani 1 1 d . . . . .
H13A H 0.772349 0.205690 0.476529 0.035 Uiso 1 1 calc R U . . .
C13B C 0.37259(14) 0.65999(13) 0.54654(6) 0.0245(4) Uani 1 1 d . . . . .
H13B H 0.416688 0.705683 0.548608 0.029 Uiso 1 1 calc R U . . .
C13C C 0.12995(14) 0.09583(13) 0.95118(6) 0.0246(4) Uani 1 1 d . . . . .
H13C H 0.083979 0.051606 0.949253 0.029 Uiso 1 1 calc R U . . .
C13D C -0.28284(16) 0.55572(14) 0.99393(6) 0.0279(5) Uani 1 1 d . . . . .
H13D H -0.264163 0.527359 1.018971 0.033 Uiso 1 1 calc R U . . .
C14A C 0.88079(14) 0.14437(13) 0.50673(6) 0.0233(4) Uani 1 1 d . . . . .
C14B C 0.37751(15) 0.60364(14) 0.51346(6) 0.0266(5) Uani 1 1 d . . . . .
C14C C 0.12688(15) 0.15323(14) 0.98383(6) 0.0260(5) Uani 1 1 d . . . . .
C14D C -0.37214(15) 0.59306(13) 0.99054(6) 0.0241(4) Uani 1 1 d . . . . .
C15A C 0.90598(14) 0.10876(14) 0.54506(6) 0.0253(4) Uani 1 1 d . . . . .
H15A H 0.966997 0.083476 0.548869 0.030 Uiso 1 1 calc R U . . .
C15B C 0.31191(16) 0.53801(16) 0.51145(7) 0.0351(5) Uani 1 1 d . . . . .
H15B H 0.313630 0.498666 0.489055 0.042 Uiso 1 1 calc R U . . .
C15C C 0.19563(18) 0.21602(16) 0.98583(7) 0.0375(6) Uani 1 1 d . . . . .
H15C H 0.195406 0.255871 1.008042 0.045 Uiso 1 1 calc R U . . .
C15D C -0.39715(15) 0.63384(14) 0.95343(6) 0.0263(5) Uani 1 1 d . . . . .
H15D H -0.457882 0.659996 0.950430 0.032 Uiso 1 1 calc R U . . .
C16A C 0.84438(15) 0.10919(14) 0.57783(6) 0.0253(4) Uani 1 1 d . . . . .
H16A H 0.864099 0.085089 0.603797 0.030 Uiso 1 1 calc R U . . .
C16B C 0.24359(16) 0.52833(15) 0.54143(6) 0.0322(5) Uani 1 1 d . . . . .
H16B H 0.199441 0.482689 0.539243 0.039 Uiso 1 1 calc R U . . .
C16C C 0.26499(17) 0.22232(15) 0.95618(7) 0.0342(5) Uani 1 1 d . . . . .
H16C H 0.311483 0.266051 0.958484 0.041 Uiso 1 1 calc R U . . .
C16D C -0.33533(14) 0.63716(14) 0.92070(6) 0.0253(4) Uani 1 1 d . . . . .
H16D H -0.354423 0.665060 0.895590 0.030 Uiso 1 1 calc R U . . .
C17A C 0.94918(15) 0.14349(15) 0.47138(6) 0.0287(5) Uani 1 1 d . . . . .
H17D H 0.913282 0.145535 0.444771 0.043 Uiso 1 1 calc R U . . .
H17E H 0.987303 0.091328 0.472760 0.043 Uiso 1 1 calc R U . . .
H17F H 0.991311 0.193033 0.473667 0.043 Uiso 1 1 calc R U . . .
C17B C 0.45181(16) 0.61336(16) 0.48080(7) 0.0345(5) Uani 1 1 d . . . . .
H17G H 0.420464 0.616993 0.453202 0.052 Uiso 1 1 calc R U . . .
H17H H 0.494503 0.564087 0.481794 0.052 Uiso 1 1 calc R U . . .
H17I H 0.488649 0.665314 0.486240 0.052 Uiso 1 1 calc R U . . .
C17C C 0.05126(17) 0.14705(16) 1.01604(7) 0.0350(5) Uani 1 1 d . . . . .
H17A H 0.017757 0.201529 1.017808 0.052 Uiso 1 1 calc R U . . .
H17B H 0.081094 0.133394 1.043184 0.052 Uiso 1 1 calc R U . . .
H17C H 0.005847 0.102224 1.008048 0.052 Uiso 1 1 calc R U . . .
C17D C -0.44076(16) 0.59054(16) 1.02572(6) 0.0325(5) Uani 1 1 d . . . . .
H17J H -0.495845 0.626602 1.018783 0.049 Uiso 1 1 calc R U . . .
H17K H -0.408949 0.611492 1.051276 0.049 Uiso 1 1 calc R U . . .
H17L H -0.462029 0.531907 1.029948 0.049 Uiso 1 1 calc R U . . .
H1 H 0.604(2) 0.362(2) 0.7858(9) 0.078(10) Uiso 1 1 d . . . . .
H2 H -0.105(2) 0.386(2) 0.7117(10) 0.084(10) Uiso 1 1 d . . . . .
H1A H 0.5577(18) 0.2108(16) 0.6953(7) 0.037(7) Uiso 1 1 d . . . . .
H1B H 0.0379(17) 0.5286(15) 0.6955(7) 0.032(6) Uiso 1 1 d . . . . .
H1C H 0.4677(17) 0.2162(15) 0.8024(7) 0.030(6) Uiso 1 1 d . . . . .
H1D H -0.0607(19) 0.5425(16) 0.8007(7) 0.039(7) Uiso 1 1 d . . . . .
H2A H 0.6187(17) 0.2239(16) 0.7313(8) 0.039(7) Uiso 1 1 d . . . . .
H2B H 0.0878(17) 0.5472(16) 0.7375(8) 0.043(7) Uiso 1 1 d . . . . .
H2C H 0.4154(15) 0.1926(14) 0.7614(7) 0.026(6) Uiso 1 1 d . . . . .
H2D H -0.1183(16) 0.5275(15) 0.7638(8) 0.035(7) Uiso 1 1 d . . . . .

loop_
_atom_site_aniso_label
_atom_site_aniso_U_11
_atom_site_aniso_U_22
_atom_site_aniso_U_33
_atom_site_aniso_U_23
_atom_site_aniso_U_13
_atom_site_aniso_U_12
Cl1 0.0581(4) 0.0459(4) 0.0413(3) 0.0024(3) 0.0072(3) 0.0133(3)
Cl2 0.0513(4) 0.0410(4) 0.0423(3) -0.0034(3) 0.0082(3) 0.0088(3)
Cl3 0.0208(2) 0.0380(3) 0.0205(2) -0.0021(2) 0.00367(18) -0.0056(2)
Cl4 0.0257(3) 0.0376(3) 0.0213(2) 0.0014(2) 0.00270(19) 0.0010(2)
Cl5 0.0205(2) 0.0382(3) 0.0220(2) -0.0016(2) 0.00390(18) -0.0044(2)
Cl6 0.0273(3) 0.0374(3) 0.0205(2) 0.0009(2) 0.00287(19) 0.0014(2)
O1A 0.0299(9) 0.0268(9) 0.0758(12) 0.0151(8) 0.0083(8) 0.0034(7)
O1B 0.0289(9) 0.0527(12) 0.0512(10) -0.0090(9) -0.0072(8) 0.0094(8)
O1C 0.0297(9) 0.0629(13) 0.0557(11) -0.0151(10) -0.0095(8) 0.0148(9)
O1D 0.0267(8) 0.0251(9) 0.0599(11) 0.0110(8) 0.0054(7) 0.0021(7)
O2A 0.0255(8) 0.0234(8) 0.0375(8) 0.0025(6) 0.0163(6) 0.0011(6)
O2B 0.0294(8) 0.0349(9) 0.0343(8) 0.0020(7) 0.0119(6) 0.0102(7)
O2C 0.0309(8) 0.0333(9) 0.0328(8) 0.0029(7) 0.0115(6) 0.0094(7)
O2D 0.0205(7) 0.0257(8) 0.0319(8) 0.0023(6) 0.0102(6) 0.0009(6)
N1A 0.0201(9) 0.0307(10) 0.0176(8) -0.0004(7) 0.0045(7) 0.0005(8)
N1B 0.0208(9) 0.0333(10) 0.0200(9) -0.0008(7) 0.0053(7) -0.0018(8)
N1C 0.0214(9) 0.0349(11) 0.0180(8) -0.0007(7) 0.0042(7) -0.0008(8)
N1D 0.0188(9) 0.0339(11) 0.0180(8) -0.0016(7) 0.0052(7) -0.0003(8)
N2A 0.0167(8) 0.0307(10) 0.0203(8) -0.0005(7) 0.0019(6) 0.0024(7)
N2B 0.0209(9) 0.0232(9) 0.0251(9) -0.0039(7) 0.0059(7) -0.0023(7)
N2C 0.0199(8) 0.0233(9) 0.0239(8) -0.0037(7) 0.0044(6) -0.0031(7)
N2D 0.0152(8) 0.0274(10) 0.0195(8) 0.0010(7) 0.0022(6) 0.0003(7)
N3A 0.0180(8) 0.0328(10) 0.0236(8) -0.0044(8) 0.0011(6) 0.0010(8)
N3B 0.0200(8) 0.0254(9) 0.0226(8) -0.0050(7) 0.0055(6) -0.0035(7)
N3C 0.0203(8) 0.0221(9) 0.0222(8) -0.0036(7) 0.0043(6) -0.0042(7)
N3D 0.0179(8) 0.0284(10) 0.0214(8) -0.0013(7) 0.0023(6) 0.0003(7)
C1A 0.0354(13) 0.0281(12) 0.0406(13) 0.0026(10) 0.0202(10) -0.0053(10)
C1B 0.0319(13) 0.0293(13) 0.0558(15) 0.0019(11) 0.0200(11) 0.0086(10)
C1C 0.0308(13) 0.0295(13) 0.0576(15) 0.0009(11) 0.0204(11) 0.0074(10)
C1D 0.0263(11) 0.0317(12) 0.0335(11) 0.0027(9) 0.0122(9) -0.0052(10)
C2A 0.0225(10) 0.0211(11) 0.0221(10) -0.0030(8) 0.0015(8) 0.0001(8)
C2B 0.0237(11) 0.0230(11) 0.0355(12) 0.0050(9) 0.0072(9) 0.0005(9)
C2C 0.0229(11) 0.0261(11) 0.0338(11) 0.0033(9) 0.0049(9) 0.0020(9)
C2D 0.0192(10) 0.0228(11) 0.0192(9) -0.0037(8) 0.0010(7) 0.0004(8)
C3A 0.0181(9) 0.0206(10) 0.0179(9) -0.0015(7) 0.0017(7) 0.0019(8)
C3B 0.0196(10) 0.0232(11) 0.0230(10) -0.0005(8) 0.0036(8) -0.0013(8)
C3C 0.0200(10) 0.0235(11) 0.0218(10) 0.0003(8) 0.0043(8) -0.0019(8)
C3D 0.0172(9) 0.0217(10) 0.0169(9) -0.0018(7) 0.0018(7) 0.0025(8)
C4A 0.0232(10) 0.0228(11) 0.0215(10) -0.0029(8) 0.0044(8) 0.0018(8)
C4B 0.0256(11) 0.0303(12) 0.0250(10) 0.0033(9) 0.0058(8) 0.0002(9)
C4C 0.0266(11) 0.0334(12) 0.0219(10) 0.0049(9) 0.0045(8) 0.0020(9)
C4D 0.0232(10) 0.0276(11) 0.0192(9) -0.0040(8) 0.0041(8) 0.0009(9)
C5A 0.0181(10) 0.0246(11) 0.0212(9) 0.0014(8) 0.0037(7) 0.0024(8)
C5B 0.0231(10) 0.0266(11) 0.0229(10) -0.0061(8) 0.0049(8) -0.0039(9)
C5C 0.0232(10) 0.0292(11) 0.0183(9) -0.0057(8) 0.0051(7) -0.0044(9)
C5D 0.0191(10) 0.0300(11) 0.0173(9) 0.0023(8) 0.0032(7) 0.0030(9)
C6A 0.0162(9) 0.0196(10) 0.0187(9) -0.0009(7) 0.0021(7) 0.0006(8)
C6B 0.0184(9) 0.0224(10) 0.0186(9) -0.0023(8) 0.0023(7) -0.0012(8)
C6C 0.0195(10) 0.0227(10) 0.0175(9) -0.0033(8) 0.0031(7) -0.0023(8)
C6D 0.0158(9) 0.0212(10) 0.0168(9) 0.0007(7) 0.0023(7) 0.0016(8)
C7A 0.0187(10) 0.0227(11) 0.0222(9) -0.0036(8) -0.0003(7) -0.0001(8)
C7B 0.0194(10) 0.0219(10) 0.0206(9) -0.0027(8) 0.0008(7) -0.0032(8)
C7C 0.0184(9) 0.0208(10) 0.0198(9) -0.0029(8) 0.0012(7) -0.0033(8)
C7D 0.0186(10) 0.0226(11) 0.0193(9) -0.0021(8) 0.0011(7) 0.0007(8)
C8A 0.0321(12) 0.0227(11) 0.0364(12) -0.0077(9) 0.0077(9) -0.0040(9)
C8B 0.0213(10) 0.0266(11) 0.0292(11) 0.0027(9) 0.0019(8) 0.0001(9)
C8C 0.0225(10) 0.0231(11) 0.0250(10) 0.0016(8) 0.0008(8) -0.0014(8)
C8D 0.0313(12) 0.0223(11) 0.0301(11) -0.0037(9) 0.0059(9) -0.0015(9)
C9A 0.0294(12) 0.0249(12) 0.0392(12) -0.0028(9) 0.0081(9) -0.0070(9)
C9B 0.0237(11) 0.0270(12) 0.0363(12) 0.0027(9) 0.0057(9) 0.0046(9)
C9C 0.0236(11) 0.0247(11) 0.0332(11) 0.0023(9) 0.0042(8) 0.0042(9)
C9D 0.0271(11) 0.0239(11) 0.0342(11) -0.0011(9) 0.0068(9) -0.0052(9)
C10A 0.0273(11) 0.0258(12) 0.0326(11) 0.0083(9) 0.0092(9) -0.0005(9)
C10B 0.0322(12) 0.0260(12) 0.0354(12) -0.0067(9) 0.0112(9) 0.0009(10)
C10C 0.0320(12) 0.0267(12) 0.0300(11) -0.0069(9) 0.0085(9) 0.0023(10)
C10D 0.0283(11) 0.0308(12) 0.0272(11) 0.0078(9) 0.0077(8) -0.0006(9)
C11A 0.0213(10) 0.0204(10) 0.0200(9) -0.0037(8) 0.0004(7) 0.0013(8)
C11B 0.0199(10) 0.0233(11) 0.0181(9) 0.0009(8) 0.0012(7) 0.0009(8)
C11C 0.0215(10) 0.0227(11) 0.0168(9) 0.0011(8) 0.0028(7) -0.0002(8)
C11D 0.0230(10) 0.0198(10) 0.0178(9) -0.0042(8) 0.0029(7) -0.0007(8)
C12A 0.0236(11) 0.0341(13) 0.0247(10) -0.0009(9) -0.0021(8) 0.0075(9)
C12B 0.0223(10) 0.0237(11) 0.0248(10) -0.0002(8) 0.0018(8) 0.0019(9)
C12C 0.0237(10) 0.0218(11) 0.0235(10) -0.0028(8) 0.0037(8) 0.0006(9)
C12D 0.0250(11) 0.0266(11) 0.0222(10) 0.0005(8) 0.0010(8) 0.0041(9)
C13A 0.0300(11) 0.0358(13) 0.0209(10) 0.0034(9) -0.0024(8) 0.0066(10)
C13B 0.0206(10) 0.0243(11) 0.0287(10) 0.0060(9) 0.0022(8) 0.0013(9)
C13C 0.0225(10) 0.0229(11) 0.0286(10) 0.0043(8) 0.0065(8) -0.0001(9)
C13D 0.0347(12) 0.0283(12) 0.0208(10) 0.0051(9) 0.0028(8) 0.0037(10)
C14A 0.0254(11) 0.0245(11) 0.0199(9) -0.0044(8) 0.0007(8) 0.0005(9)
C14B 0.0237(11) 0.0342(12) 0.0221(10) 0.0055(9) 0.0032(8) 0.0043(9)
C14C 0.0291(11) 0.0275(12) 0.0219(10) 0.0064(8) 0.0077(8) 0.0057(9)
C14D 0.0278(11) 0.0238(11) 0.0210(10) -0.0046(8) 0.0041(8) -0.0029(9)
C15A 0.0205(10) 0.0326(12) 0.0228(10) -0.0028(9) -0.0011(8) 0.0067(9)
C15B 0.0347(13) 0.0463(15) 0.0247(11) -0.0124(10) 0.0068(9) -0.0049(11)
C15C 0.0513(15) 0.0382(14) 0.0238(11) -0.0110(10) 0.0145(10) -0.0093(12)
C15D 0.0226(10) 0.0341(12) 0.0222(10) -0.0040(9) 0.0020(8) 0.0048(9)
C16A 0.0280(11) 0.0308(12) 0.0170(9) -0.0002(8) -0.0001(8) 0.0054(9)
C16B 0.0308(12) 0.0384(14) 0.0277(11) -0.0104(10) 0.0055(9) -0.0112(10)
C16C 0.0406(13) 0.0357(13) 0.0268(11) -0.0096(9) 0.0110(9) -0.0157(11)
C16D 0.0268(11) 0.0308(12) 0.0185(9) 0.0002(8) 0.0011(8) 0.0055(9)
C17A 0.0280(11) 0.0349(13) 0.0233(10) -0.0014(9) 0.0034(8) 0.0009(10)
C17B 0.0318(12) 0.0447(14) 0.0277(11) 0.0052(10) 0.0110(9) 0.0030(11)
C17C 0.0395(13) 0.0374(14) 0.0289(11) 0.0058(10) 0.0160(10) 0.0073(11)
C17D 0.0352(12) 0.0395(14) 0.0233(10) -0.0007(9) 0.0093(9) -0.0014(10)

loop_
_atom_type_symbol
_atom_type_description
_atom_type_scat_dispersion_real
_atom_type_scat_dispersion_imag
_atom_type_scat_source
C C 0.0033 0.0016 'International Tables Vol C Tables 4.2.6.8 and 6.1.1.4'
H H 0.0000 0.0000 'International Tables Vol C Tables 4.2.6.8 and 6.1.1.4'
Cl Cl 0.1484 0.1585 'International Tables Vol C Tables 4.2.6.8 and 6.1.1.4'
N N 0.0061 0.0033 'International Tables Vol C Tables 4.2.6.8 and 6.1.1.4'
O O 0.0106 0.0060 'International Tables Vol C Tables 4.2.6.8 and 6.1.1.4'

loop_
_geom_angle_atom_site_label_1
_geom_angle_atom_site_label_2
_geom_angle_atom_site_label_3
_geom_angle
_geom_angle_site_symmetry_1
_geom_angle_site_symmetry_3
_geom_angle_publ_flag
C2A O2A C1A 116.02(17) . . ?
C2B O2B C1B 115.80(18) . . ?
C2C O2C C1C 116.01(18) . . ?
C2D O2D C1D 115.84(16) . . ?
C4A N1A C5A 107.25(15) . . ?
C4A N1A H1A 108.4(15) . . ?
C5A N1A H1A 115.0(15) . . ?
C4A N1A H2A 113.6(17) . . ?
C5A N1A H2A 109.3(16) . . ?
H1A N1A H2A 104(2) . . ?
C4B N1B C5B 106.43(15) . . ?
C4B N1B H1B 112.2(15) . . ?
C5B N1B H1B 111.5(15) . . ?
C4B N1B H2B 108.6(15) . . ?
C5B N1B H2B 111.1(15) . . ?
H1B N1B H2B 107(2) . . ?
C4C N1C C5C 106.76(15) . . ?
C4C N1C H1C 110.9(14) . . ?
C5C N1C H1C 110.6(14) . . ?
C4C N1C H2C 109.3(13) . . ?
C5C N1C H2C 109.0(14) . . ?
H1C N1C H2C 110.1(19) . . ?
C4D N1D C5D 106.62(15) . . ?
C4D N1D H1D 111.0(16) . . ?
C5D N1D H1D 111.1(16) . . ?
C4D N1D H2D 110.7(16) . . ?
C5D N1D H2D 111.7(15) . . ?
H1D N1D H2D 106(2) . . ?
N3A N2A C3A 111.52(16) . . ?
N3B N2B C3B 112.15(16) . . ?
N3C N2C C3C 112.09(16) . . ?
N3D N2D C3D 111.17(15) . . ?
N2A N3A C7A 113.41(16) . . ?
N2B N3B C7B 113.41(16) . . ?
N2C N3C C7C 113.25(15) . . ?
N2D N3D C7D 113.30(15) . . ?
O2A C1A H1AA 109.5 . . ?
O2A C1A H1AB 109.5 . . ?
H1AA C1A H1AB 109.5 . . ?
O2A C1A H1AC 109.5 . . ?
H1AA C1A H1AC 109.5 . . ?
H1AB C1A H1AC 109.5 . . ?
O2B C1B H1BA 109.5 . . ?
O2B C1B H1BB 109.5 . . ?
H1BA C1B H1BB 109.5 . . ?
O2B C1B H1BC 109.5 . . ?
H1BA C1B H1BC 109.5 . . ?
H1BB C1B H1BC 109.5 . . ?
O2C C1C H1CA 109.5 . . ?
O2C C1C H1CB 109.5 . . ?
H1CA C1C H1CB 109.5 . . ?
O2C C1C H1CC 109.5 . . ?
H1CA C1C H1CC 109.5 . . ?
H1CB C1C H1CC 109.5 . . ?
O2D C1D H1DA 109.5 . . ?
O2D C1D H1DB 109.5 . . ?
H1DA C1D H1DB 109.5 . . ?
O2D C1D H1DC 109.5 . . ?
H1DA C1D H1DC 109.5 . . ?
H1DB C1D H1DC 109.5 . . ?
O1A C2A O2A 125.28(19) . . ?
O1A C2A C3A 122.36(18) . . ?
O2A C2A C3A 112.34(17) . . ?
O1B C2B O2B 125.6(2) . . ?
O1B C2B C3B 122.7(2) . . ?
O2B C2B C3B 111.71(18) . . ?
O1C C2C O2C 125.2(2) . . ?
O1C C2C C3C 122.9(2) . . ?
O2C C2C C3C 111.83(18) . . ?
O1D C2D O2D 125.20(19) . . ?
O1D C2D C3D 122.95(18) . . ?
O2D C2D C3D 111.85(17) . . ?
N2A C3A C2A 106.17(15) . . ?
N2A C3A C6A 104.33(15) . . ?
C2A C3A C6A 119.26(16) . . ?
N2A C3A C4A 107.08(15) . . ?
C2A C3A C4A 111.57(16) . . ?
C6A C3A C4A 107.58(15) . . ?
N2B C3B C4B 108.17(16) . . ?
N2B C3B C2B 111.90(16) . . ?
C4B C3B C2B 111.65(17) . . ?
N2B C3B C6B 104.44(15) . . ?
C4B C3B C6B 106.67(16) . . ?
C2B C3B C6B 113.56(16) . . ?
N2C C3C C4C 107.99(16) . . ?
N2C C3C C2C 111.72(16) . . ?
C4C C3C C2C 111.35(17) . . ?
N2C C3C C6C 104.62(15) . . ?
C4C C3C C6C 107.05(16) . . ?
C2C C3C C6C 113.69(16) . . ?
C2D C3D C6D 119.20(16) . . ?
C2D C3D N2D 106.14(15) . . ?
C6D C3D N2D 104.35(15) . . ?
C2D C3D C4D 112.29(16) . . ?
C6D C3D C4D 107.26(15) . . ?
N2D C3D C4D 106.65(15) . . ?
N1A C4A C3A 101.95(15) . . ?
N1A C4A H4AA 111.4 . . ?
C3A C4A H4AA 111.4 . . ?
N1A C4A H4AB 111.4 . . ?
C3A C4A H4AB 111.4 . . ?
H4AA C4A H4AB 109.2 . . ?
N1B C4B C3B 103.63(16) . . ?
N1B C4B H4BA 111.0 . . ?
C3B C4B H4BA 111.0 . . ?
N1B C4B H4BB 111.0 . . ?
C3B C4B H4BB 111.0 . . ?
H4BA C4B H4BB 109.0 . . ?
N1C C4C C3C 103.25(16) . . ?
N1C C4C H4CA 111.1 . . ?
C3C C4C H4CA 111.1 . . ?
N1C C4C H4CB 111.1 . . ?
C3C C4C H4CB 111.1 . . ?
H4CA C4C H4CB 109.1 . . ?
N1D C4D C3D 102.06(16) . . ?
N1D C4D H4DA 111.4 . . ?
C3D C4D H4DA 111.4 . . ?
N1D C4D H4DB 111.4 . . ?
C3D C4D H4DB 111.4 . . ?
H4DA C4D H4DB 109.2 . . ?
N1A C5A C10A 111.32(16) . . ?
N1A C5A C6A 104.73(15) . . ?
C10A C5A C6A 117.37(16) . . ?
N1A C5A H5A 107.7 . . ?
C10A C5A H5A 107.7 . . ?
C6A C5A H5A 107.7 . . ?
N1B C5B C10B 111.07(17) . . ?
N1B C5B C6B 104.96(16) . . ?
C10B C5B C6B 116.71(16) . . ?
N1B C5B H5B 107.9 . . ?
C10B C5B H5B 107.9 . . ?
C6B C5B H5B 107.9 . . ?
N1C C5C C10C 111.12(17) . . ?
N1C C5C C6C 104.94(16) . . ?
C10C C5C C6C 116.92(16) . . ?
N1C C5C H5C 107.8 . . ?
C10C C5C H5C 107.8 . . ?
C6C C5C H5C 107.8 . . ?
N1D C5D C10D 111.86(16) . . ?
N1D C5D C6D 104.51(15) . . ?
C10D C5D C6D 117.31(16) . . ?
N1D C5D H5D 107.6 . . ?
C10D C5D H5D 107.6 . . ?
C6D C5D H5D 107.6 . . ?
C3A C6A C7A 101.95(15) . . ?
C3A C6A C5A 104.78(15) . . ?
C7A C6A C5A 117.12(16) . . ?
C3A C6A H6A 110.8 . . ?
C7A C6A H6A 110.8 . . ?
C5A C6A H6A 110.8 . . ?
C3B C6B C7B 102.12(15) . . ?
C3B C6B C5B 104.93(15) . . ?
C7B C6B C5B 117.52(16) . . ?
C3B C6B H6B 110.6 . . ?
C7B C6B H6B 110.6 . . ?
C5B C6B H6B 110.6 . . ?
C3C C6C C7C 102.07(15) . . ?
C3C C6C C5C 104.99(15) . . ?
C7C C6C C5C 117.21(16) . . ?
C3C C6C H6C 110.7 . . ?
C7C C6C H6C 110.7 . . ?
C5C C6C H6C 110.7 . . ?
C3D C6D C7D 102.10(15) . . ?
C3D C6D C5D 105.10(15) . . ?
C7D C6D C5D 116.85(16) . . ?
C3D C6D H6D 110.7 . . ?
C7D C6D H6D 110.7 . . ?
C5D C6D H6D 110.7 . . ?
N3A C7A C11A 107.48(15) . . ?
N3A C7A C8A 107.65(16) . . ?
C11A C7A C8A 110.75(16) . . ?
N3A C7A C6A 103.03(15) . . ?
C11A C7A C6A 112.42(16) . . ?
C8A C7A C6A 114.86(16) . . ?
N3B C7B C8B 107.51(16) . . ?
N3B C7B C11B 108.27(15) . . ?
C8B C7B C11B 109.14(16) . . ?
N3B C7B C6B 103.33(15) . . ?
C8B C7B C6B 115.25(16) . . ?
C11B C7B C6B 112.85(15) . . ?
N3C C7C C11C 108.10(15) . . ?
N3C C7C C8C 107.40(15) . . ?
C11C C7C C8C 109.37(15) . . ?
N3C C7C C6C 103.34(15) . . ?
C11C C7C C6C 112.74(15) . . ?
C8C C7C C6C 115.37(16) . . ?
N3D C7D C11D 107.38(15) . . ?
N3D C7D C8D 107.68(16) . . ?
C11D C7D C8D 110.98(16) . . ?
N3D C7D C6D 103.06(15) . . ?
C11D C7D C6D 111.44(15) . . ?
C8D C7D C6D 115.61(16) . . ?
C9A C8A C7A 112.32(17) . . ?
C9A C8A H8AA 109.1 . . ?
C7A C8A H8AA 109.1 . . ?
C9A C8A H8AB 109.1 . . ?
C7A C8A H8AB 109.1 . . ?
H8AA C8A H8AB 107.9 . . ?
C9B C8B C7B 112.17(17) . . ?
C9B C8B H8BA 109.2 . . ?
C7B C8B H8BA 109.2 . . ?
C9B C8B H8BB 109.2 . . ?
C7B C8B H8BB 109.2 . . ?
H8BA C8B H8BB 107.9 . . ?
C9C C8C C7C 111.97(16) . . ?
C9C C8C H8CA 109.2 . . ?
C7C C8C H8CA 109.2 . . ?
C9C C8C H8CB 109.2 . . ?
C7C C8C H8CB 109.2 . . ?
H8CA C8C H8CB 107.9 . . ?
C9D C8D C7D 111.97(17) . . ?
C9D C8D H8DA 109.2 . . ?
C7D C8D H8DA 109.2 . . ?
C9D C8D H8DB 109.2 . . ?
C7D C8D H8DB 109.2 . . ?
H8DA C8D H8DB 107.9 . . ?
C10A C9A C8A 109.77(18) . . ?
C10A C9A H9AA 109.7 . . ?
C8A C9A H9AA 109.7 . . ?
C10A C9A H9AB 109.7 . . ?
C8A C9A H9AB 109.7 . . ?
H9AA C9A H9AB 108.2 . . ?
C8B C9B C10B 109.22(17) . . ?
C8B C9B H9BA 109.8 . . ?
C10B C9B H9BA 109.8 . . ?
C8B C9B H9BB 109.8 . . ?
C10B C9B H9BB 109.8 . . ?
H9BA C9B H9BB 108.3 . . ?
C8C C9C C10C 109.12(17) . . ?
C8C C9C H9CA 109.9 . . ?
C10C C9C H9CA 109.9 . . ?
C8C C9C H9CB 109.9 . . ?
C10C C9C H9CB 109.9 . . ?
H9CA C9C H9CB 108.3 . . ?
C10D C9D C8D 109.98(17) . . ?
C10D C9D H9DA 109.7 . . ?
C8D C9D H9DA 109.7 . . ?
C10D C9D H9DB 109.7 . . ?
C8D C9D H9DB 109.7 . . ?
H9DA C9D H9DB 108.2 . . ?
C9A C10A C5A 113.08(17) . . ?
C9A C10A H10C 109.0 . . ?
C5A C10A H10C 109.0 . . ?
C9A C10A H10D 109.0 . . ?
C5A C10A H10D 109.0 . . ?
H10C C10A H10D 107.8 . . ?
C5B C10B C9B 111.73(17) . . ?
C5B C10B H10G 109.3 . . ?
C9B C10B H10G 109.3 . . ?
C5B C10B H10H 109.3 . . ?
C9B C10B H10H 109.3 . . ?
H10G C10B H10H 107.9 . . ?
C5C C10C C9C 111.86(17) . . ?
C5C C10C H10A 109.2 . . ?
C9C C10C H10A 109.2 . . ?
C5C C10C H10B 109.2 . . ?
C9C C10C H10B 109.2 . . ?
H10A C10C H10B 107.9 . . ?
C5D C10D C9D 113.21(17) . . ?
C5D C10D H10E 108.9 . . ?
C9D C10D H10E 108.9 . . ?
C5D C10D H10F 108.9 . . ?
C9D C10D H10F 108.9 . . ?
H10E C10D H10F 107.7 . . ?
C12A C11A C16A 117.71(18) . . ?
C12A C11A C7A 123.20(18) . . ?
C16A C11A C7A 119.09(17) . . ?
C12B C11B C16B 118.28(18) . . ?
C12B C11B C7B 118.79(17) . . ?
C16B C11B C7B 122.85(18) . . ?
C12C C11C C16C 117.90(18) . . ?
C12C C11C C7C 119.40(17) . . ?
C16C C11C C7C 122.65(18) . . ?
C12D C11D C16D 117.98(17) . . ?
C12D C11D C7D 123.42(18) . . ?
C16D C11D C7D 118.60(17) . . ?
C11A C12A C13A 120.99(19) . . ?
C11A C12A H12A 119.5 . . ?
C13A C12A H12A 119.5 . . ?
C11B C12B C13B 120.49(19) . . ?
C11B C12B H12B 119.8 . . ?
C13B C12B H12B 119.8 . . ?
C11C C12C C13C 120.73(18) . . ?
C11C C12C H12C 119.6 . . ?
C13C C12C H12C 119.6 . . ?
C13D C12D C11D 120.92(19) . . ?
C13D C12D H12D 119.5 . . ?
C11D C12D H12D 119.5 . . ?
C14A C13A C12A 121.34(19) . . ?
C14A C13A H13A 119.3 . . ?
C12A C13A H13A 119.3 . . ?
C14B C13B C12B 121.5(2) . . ?
C14B C13B H13B 119.2 . . ?
C12B C13B H13B 119.2 . . ?
C14C C13C C12C 121.5(2) . . ?
C14C C13C H13C 119.3 . . ?
C12C C13C H13C 119.3 . . ?
C14D C13D C12D 121.17(19) . . ?
C14D C13D H13D 119.4 . . ?
C12D C13D H13D 119.4 . . ?
C13A C14A C15A 117.53(18) . . ?
C13A C14A C17A 121.65(18) . . ?
C15A C14A C17A 120.83(18) . . ?
C15B C14B C13B 117.57(18) . . ?
C15B C14B C17B 121.1(2) . . ?
C13B C14B C17B 121.3(2) . . ?
C15C C14C C13C 117.55(18) . . ?
C15C C14C C17C 121.4(2) . . ?
C13C C14C C17C 121.1(2) . . ?
C13D C14D C15D 117.85(18) . . ?
C13D C14D C17D 121.86(19) . . ?
C15D C14D C17D 120.29(19) . . ?
C16A C15A C14A 121.63(19) . . ?
C16A C15A H15A 119.2 . . ?
C14A C15A H15A 119.2 . . ?
C14B C15B C16B 121.5(2) . . ?
C14B C15B H15B 119.2 . . ?
C16B C15B H15B 119.2 . . ?
C14C C15C C16C 121.6(2) . . ?
C14C C15C H15C 119.2 . . ?
C16C C15C H15C 119.2 . . ?
C16D C15D C14D 121.38(19) . . ?
C16D C15D H15D 119.3 . . ?
C14D C15D H15D 119.3 . . ?
C15A C16A C11A 120.79(18) . . ?
C15A C16A H16A 119.6 . . ?
C11A C16A H16A 119.6 . . ?
C15B C16B C11B 120.6(2) . . ?
C15B C16B H16B 119.7 . . ?
C11B C16B H16B 119.7 . . ?
C15C C16C C11C 120.7(2) . . ?
C15C C16C H16C 119.6 . . ?
C11C C16C H16C 119.6 . . ?
C15D C16D C11D 120.70(18) . . ?
C15D C16D H16D 119.6 . . ?
C11D C16D H16D 119.6 . . ?
C14A C17A H17D 109.5 . . ?
C14A C17A H17E 109.5 . . ?
H17D C17A H17E 109.5 . . ?
C14A C17A H17F 109.5 . . ?
H17D C17A H17F 109.5 . . ?
H17E C17A H17F 109.5 . . ?
C14B C17B H17G 109.5 . . ?
C14B C17B H17H 109.5 . . ?
H17G C17B H17H 109.5 . . ?
C14B C17B H17I 109.5 . . ?
H17G C17B H17I 109.5 . . ?
H17H C17B H17I 109.5 . . ?
C14C C17C H17A 109.5 . . ?
C14C C17C H17B 109.5 . . ?
H17A C17C H17B 109.5 . . ?
C14C C17C H17C 109.5 . . ?
H17A C17C H17C 109.5 . . ?
H17B C17C H17C 109.5 . . ?
C14D C17D H17J 109.5 . . ?
C14D C17D H17K 109.5 . . ?
H17J C17D H17K 109.5 . . ?
C14D C17D H17L 109.5 . . ?
H17J C17D H17L 109.5 . . ?
H17K C17D H17L 109.5 . . ?

loop_
_geom_bond_atom_site_label_1
_geom_bond_atom_site_label_2
_geom_bond_distance
_geom_bond_site_symmetry_2
_geom_bond_publ_flag
Cl1 H1 1.31(3) . ?
Cl2 H2 1.32(3) . ?
O1A C2A 1.192(2) . ?
O1B C2B 1.200(3) . ?
O1C C2C 1.200(3) . ?
O1D C2D 1.197(2) . ?
O2A C2A 1.319(2) . ?
O2A C1A 1.448(2) . ?
O2B C2B 1.323(3) . ?
O2B C1B 1.454(3) . ?
O2C C2C 1.323(3) . ?
O2C C1C 1.456(3) . ?
O2D C2D 1.323(2) . ?
O2D C1D 1.449(2) . ?
N1A C4A 1.485(3) . ?
N1A C5A 1.509(3) . ?
N1A H1A 0.95(3) . ?
N1A H2A 0.87(3) . ?
N1B C4B 1.482(3) . ?
N1B C5B 1.509(3) . ?
N1B H1B 0.91(2) . ?
N1B H2B 0.99(3) . ?
N1C C4C 1.487(3) . ?
N1C C5C 1.509(3) . ?
N1C H1C 0.93(2) . ?
N1C H2C 0.94(2) . ?
N1D C4D 1.483(3) . ?
N1D C5D 1.512(3) . ?
N1D H1D 0.91(3) . ?
N1D H2D 0.89(2) . ?
N2A N3A 1.235(2) . ?
N2A C3A 1.519(2) . ?
N2B N3B 1.239(2) . ?
N2B C3B 1.503(2) . ?
N2C N3C 1.240(2) . ?
N2C C3C 1.504(2) . ?
N2D N3D 1.238(2) . ?
N2D C3D 1.522(2) . ?
N3A C7A 1.507(3) . ?
N3B C7B 1.506(3) . ?
N3C C7C 1.507(2) . ?
N3D C7D 1.506(2) . ?
C1A H1AA 0.9800 . ?
C1A H1AB 0.9800 . ?
C1A H1AC 0.9800 . ?
C1B H1BA 0.9800 . ?
C1B H1BB 0.9800 . ?
C1B H1BC 0.9800 . ?
C1C H1CA 0.9800 . ?
C1C H1CB 0.9800 . ?
C1C H1CC 0.9800 . ?
C1D H1DA 0.9800 . ?
C1D H1DB 0.9800 . ?
C1D H1DC 0.9800 . ?
C2A C3A 1.520(3) . ?
C2B C3B 1.524(3) . ?
C2C C3C 1.523(3) . ?
C2D C3D 1.521(3) . ?
C3A C6A 1.528(3) . ?
C3A C4A 1.530(2) . ?
C3B C4B 1.520(3) . ?
C3B C6B 1.543(3) . ?
C3C C4C 1.522(3) . ?
C3C C6C 1.539(3) . ?
C3D C6D 1.521(3) . ?
C3D C4D 1.528(2) . ?
C4A H4AA 0.9900 . ?
C4A H4AB 0.9900 . ?
C4B H4BA 0.9900 . ?
C4B H4BB 0.9900 . ?
C4C H4CA 0.9900 . ?
C4C H4CB 0.9900 . ?
C4D H4DA 0.9900 . ?
C4D H4DB 0.9900 . ?
C5A C10A 1.522(3) . ?
C5A C6A 1.555(2) . ?
C5A H5A 1.0000 . ?
C5B C10B 1.519(3) . ?
C5B C6B 1.553(3) . ?
C5B H5B 1.0000 . ?
C5C C10C 1.516(3) . ?
C5C C6C 1.554(2) . ?
C5C H5C 1.0000 . ?
C5D C10D 1.522(3) . ?
C5D C6D 1.551(2) . ?
C5D H5D 1.0000 . ?
C6A C7A 1.550(3) . ?
C6A H6A 1.0000 . ?
C6B C7B 1.549(3) . ?
C6B H6B 1.0000 . ?
C6C C7C 1.549(3) . ?
C6C H6C 1.0000 . ?
C6D C7D 1.545(3) . ?
C6D H6D 1.0000 . ?
C7A C11A 1.528(3) . ?
C7A C8A 1.530(3) . ?
C7B C8B 1.533(3) . ?
C7B C11B 1.534(3) . ?
C7C C11C 1.528(2) . ?
C7C C8C 1.535(3) . ?
C7D C11D 1.528(2) . ?
C7D C8D 1.530(3) . ?
C8A C9A 1.524(3) . ?
C8A H8AA 0.9900 . ?
C8A H8AB 0.9900 . ?
C8B C9B 1.522(3) . ?
C8B H8BA 0.9900 . ?
C8B H8BB 0.9900 . ?
C8C C9C 1.518(3) . ?
C8C H8CA 0.9900 . ?
C8C H8CB 0.9900 . ?
C8D C9D 1.525(3) . ?
C8D H8DA 0.9900 . ?
C8D H8DB 0.9900 . ?
C9A C10A 1.522(3) . ?
C9A H9AA 0.9900 . ?
C9A H9AB 0.9900 . ?
C9B C10B 1.524(3) . ?
C9B H9BA 0.9900 . ?
C9B H9BB 0.9900 . ?
C9C C10C 1.528(3) . ?
C9C H9CA 0.9900 . ?
C9C H9CB 0.9900 . ?
C9D C10D 1.524(3) . ?
C9D H9DA 0.9900 . ?
C9D H9DB 0.9900 . ?
C10A H10C 0.9900 . ?
C10A H10D 0.9900 . ?
C10B H10G 0.9900 . ?
C10B H10H 0.9900 . ?
C10C H10A 0.9900 . ?
C10C H10B 0.9900 . ?
C10D H10E 0.9900 . ?
C10D H10F 0.9900 . ?
C11A C12A 1.390(3) . ?
C11A C16A 1.394(3) . ?
C11B C12B 1.389(3) . ?
C11B C16B 1.390(3) . ?
C11C C12C 1.390(3) . ?
C11C C16C 1.391(3) . ?
C11D C12D 1.392(3) . ?
C11D C16D 1.395(3) . ?
C12A C13A 1.391(3) . ?
C12A H12A 0.9500 . ?
C12B C13B 1.392(3) . ?
C12B H12B 0.9500 . ?
C12C C13C 1.390(3) . ?
C12C H12C 0.9500 . ?
C12D C13D 1.389(3) . ?
C12D H12D 0.9500 . ?
C13A C14A 1.384(3) . ?
C13A H13A 0.9500 . ?
C13B C14B 1.387(3) . ?
C13B H13B 0.9500 . ?
C13C C14C 1.386(3) . ?
C13C H13C 0.9500 . ?
C13D C14D 1.387(3) . ?
C13D H13D 0.9500 . ?
C14A C15A 1.389(3) . ?
C14A C17A 1.511(3) . ?
C14B C15B 1.384(3) . ?
C14B C17B 1.511(3) . ?
C14C C15C 1.382(3) . ?
C14C C17C 1.510(3) . ?
C14D C15D 1.390(3) . ?
C14D C17D 1.509(3) . ?
C15A C16A 1.384(3) . ?
C15A H15A 0.9500 . ?
C15B C16B 1.390(3) . ?
C15B H15B 0.9500 . ?
C15C C16C 1.388(3) . ?
C15C H15C 0.9500 . ?
C15D C16D 1.386(3) . ?
C15D H15D 0.9500 . ?
C16A H16A 0.9500 . ?
C16B H16B 0.9500 . ?
C16C H16C 0.9500 . ?
C16D H16D 0.9500 . ?
C17A H17D 0.9800 . ?
C17A H17E 0.9800 . ?
C17A H17F 0.9800 . ?
C17B H17G 0.9800 . ?
C17B H17H 0.9800 . ?
C17B H17I 0.9800 . ?
C17C H17A 0.9800 . ?
C17C H17B 0.9800 . ?
C17C H17C 0.9800 . ?
C17D H17J 0.9800 . ?
C17D H17K 0.9800 . ?
C17D H17L 0.9800 . ?

loop_
_geom_hbond_atom_site_label_D
_geom_hbond_atom_site_label_H
_geom_hbond_atom_site_label_A
_geom_hbond_distance_DH
_geom_hbond_distance_HA
_geom_hbond_distance_DA
_geom_hbond_angle_DHA
_geom_hbond_site_symmetry_A
N1A H1A Cl3 0.95(3) 2.14(3) 3.0574(19) 161(2) .
N1A H2A Cl4 0.87(3) 2.24(3) 3.1044(18) 171(2) .
N1B H1B Cl6 0.91(2) 2.37(2) 3.2155(19) 154.8(19) .
N1B H2B Cl5 0.99(3) 2.04(3) 3.0155(18) 170(2) .
N1C H1C Cl4 0.93(2) 2.34(2) 3.1953(19) 152.5(19) .
N1C H2C Cl3 0.94(2) 2.09(2) 3.0125(18) 165.8(19) .
N1D H1D Cl5 0.91(3) 2.19(3) 3.0527(19) 160(2) .
N1D H2D Cl6 0.89(2) 2.21(3) 3.0933(18) 172(2) .
C1A H1AB Cl6 0.98 2.92 3.776(2) 145.8 1_655
C1B H1BB Cl3 0.98 2.81 3.772(3) 168.1 .
C1C H1CA Cl5 0.98 2.77 3.742(3) 169.7 .
C1D H1DC Cl4 0.98 2.90 3.750(2) 146.2 1_455
C5A H5A Cl5 1.00 2.77 3.369(2) 118.5 2_646
C5B H5B Cl4 1.00 2.98 3.714(2) 131.1 2_656
C5D H5D Cl3 1.00 2.78 3.378(2) 118.9 2_556
C6C H6C Cl6 1.00 2.95 3.751(2) 137.2 2_546
C6D H6D Cl3 1.00 2.89 3.5134(19) 121.3 2_556
C8B H8BA O1D 0.99 2.48 3.430(3) 159.6 2_556
C8C H8CB O1A 0.99 2.47 3.425(3) 161.6 2_646
C10A H10C Cl5 0.99 2.86 3.562(2) 128.7 2_646
C10D H10E Cl3 0.99 2.96 3.636(2) 126.3 2_556
Cl1 H1 Cl4 1.31(3) 2.03(3) 3.3423(10) 176(2) .
Cl2 H2 Cl6 1.32(3) 2.02(3) 3.3426(10) 178(2) .

loop_
_geom_torsion_atom_site_label_1
_geom_torsion_atom_site_label_2
_geom_torsion_atom_site_label_3
_geom_torsion_atom_site_label_4
_geom_torsion
_geom_torsion_site_symmetry_1
_geom_torsion_site_symmetry_2
_geom_torsion_site_symmetry_3
_geom_torsion_site_symmetry_4
_geom_torsion_publ_flag
C3A N2A N3A C7A -1.9(2) . . . . ?
C3B N2B N3B C7B 1.9(2) . . . . ?
C3C N2C N3C C7C -2.6(2) . . . . ?
C3D N2D N3D C7D 2.0(2) . . . . ?
C1A O2A C2A O1A -0.5(3) . . . . ?
C1A O2A C2A C3A 178.48(17) . . . . ?
C1B O2B C2B O1B -0.1(3) . . . . ?
C1B O2B C2B C3B 176.96(17) . . . . ?
C1C O2C C2C O1C -0.1(3) . . . . ?
C1C O2C C2C C3C -177.29(17) . . . . ?
C1D O2D C2D O1D 0.9(3) . . . . ?
C1D O2D C2D C3D -178.06(16) . . . . ?
N3A N2A C3A C2A 113.20(18) . . . . ?
N3A N2A C3A C6A -13.6(2) . . . . ?
N3A N2A C3A C4A -127.49(17) . . . . ?
O1A C2A C3A N2A 55.7(2) . . . . ?
O2A C2A C3A N2A -123.30(17) . . . . ?
O1A C2A C3A C6A 172.95(19) . . . . ?
O2A C2A C3A C6A -6.1(2) . . . . ?
O1A C2A C3A C4A -60.6(3) . . . . ?
O2A C2A C3A C4A 120.38(18) . . . . ?
N3B N2B C3B C4B 125.27(18) . . . . ?
N3B N2B C3B C2B -111.33(18) . . . . ?
N3B N2B C3B C6B 11.9(2) . . . . ?
O1B C2B C3B N2B -163.0(2) . . . . ?
O2B C2B C3B N2B 19.8(2) . . . . ?
O1B C2B C3B C4B -41.6(3) . . . . ?
O2B C2B C3B C4B 141.19(18) . . . . ?
O1B C2B C3B C6B 79.0(3) . . . . ?
O2B C2B C3B C6B -98.2(2) . . . . ?
N3C N2C C3C C4C -125.27(18) . . . . ?
N3C N2C C3C C2C 111.94(18) . . . . ?
N3C N2C C3C C6C -11.5(2) . . . . ?
O1C C2C C3C N2C 162.7(2) . . . . ?
O2C C2C C3C N2C -20.1(2) . . . . ?
O1C C2C C3C C4C 41.8(3) . . . . ?
O2C C2C C3C C4C -140.92(18) . . . . ?
O1C C2C C3C C6C -79.2(3) . . . . ?
O2C C2C C3C C6C 98.1(2) . . . . ?
O1D C2D C3D C6D -167.93(18) . . . . ?
O2D C2D C3D C6D 11.1(2) . . . . ?
O1D C2D C3D N2D -50.7(2) . . . . ?
O2D C2D C3D N2D 128.29(16) . . . . ?
O1D C2D C3D C4D 65.4(2) . . . . ?
O2D C2D C3D C4D -115.54(18) . . . . ?
N3D N2D C3D C2D -112.85(17) . . . . ?
N3D N2D C3D C6D 13.90(19) . . . . ?
N3D N2D C3D C4D 127.24(17) . . . . ?
C5A N1A C4A C3A 37.76(19) . . . . ?
N2A C3A C4A N1A 80.72(18) . . . . ?
C2A C3A C4A N1A -163.52(16) . . . . ?
C6A C3A C4A N1A -30.93(19) . . . . ?
C5B N1B C4B C3B -37.6(2) . . . . ?
N2B C3B C4B N1B -82.32(19) . . . . ?
C2B C3B C4B N1B 154.13(17) . . . . ?
C6B C3B C4B N1B 29.5(2) . . . . ?
C5C N1C C4C C3C 37.0(2) . . . . ?
N2C C3C C4C N1C 82.80(19) . . . . ?
C2C C3C C4C N1C -154.19(17) . . . . ?
C6C C3C C4C N1C -29.4(2) . . . . ?
C5D N1D C4D C3D -38.69(19) . . . . ?
C2D C3D C4D N1D 164.43(16) . . . . ?
C6D C3D C4D N1D 31.63(19) . . . . ?
N2D C3D C4D N1D -79.71(18) . . . . ?
C4A N1A C5A C10A -158.15(16) . . . . ?
C4A N1A C5A C6A -30.3(2) . . . . ?
C4B N1B C5B C10B 157.89(16) . . . . ?
C4B N1B C5B C6B 30.9(2) . . . . ?
C4C N1C C5C C10C -157.55(16) . . . . ?
C4C N1C C5C C6C -30.3(2) . . . . ?
C4D N1D C5D C10D 159.07(16) . . . . ?
C4D N1D C5D C6D 31.2(2) . . . . ?
N2A C3A C6A C7A 21.94(17) . . . . ?
C2A C3A C6A C7A -96.26(18) . . . . ?
C4A C3A C6A C7A 135.45(16) . . . . ?
N2A C3A C6A C5A -100.59(16) . . . . ?
C2A C3A C6A C5A 141.20(17) . . . . ?
C4A C3A C6A C5A 12.9(2) . . . . ?
N1A C5A C6A C3A 9.96(19) . . . . ?
C10A C5A C6A C3A 133.98(17) . . . . ?
N1A C5A C6A C7A -102.12(19) . . . . ?
C10A C5A C6A C7A 21.9(2) . . . . ?
N2B C3B C6B C7B -19.44(18) . . . . ?
C4B C3B C6B C7B -133.86(16) . . . . ?
C2B C3B C6B C7B 102.73(18) . . . . ?
N2B C3B C6B C5B 103.68(16) . . . . ?
C4B C3B C6B C5B -10.7(2) . . . . ?
C2B C3B C6B C5B -134.15(17) . . . . ?
N1B C5B C6B C3B -11.8(2) . . . . ?
C10B C5B C6B C3B -135.20(18) . . . . ?
N1B C5B C6B C7B 100.82(19) . . . . ?
C10B C5B C6B C7B -22.6(3) . . . . ?
N2C C3C C6C C7C 19.41(18) . . . . ?
C4C C3C C6C C7C 133.86(16) . . . . ?
C2C C3C C6C C7C -102.75(18) . . . . ?
N2C C3C C6C C5C -103.37(16) . . . . ?
C4C C3C C6C C5C 11.1(2) . . . . ?
C2C C3C C6C C5C 134.48(17) . . . . ?
N1C C5C C6C C3C 11.2(2) . . . . ?
C10C C5C C6C C3C 134.82(18) . . . . ?
N1C C5C C6C C7C -101.20(19) . . . . ?
C10C C5C C6C C7C 22.4(3) . . . . ?
C2D C3D C6D C7D 95.67(18) . . . . ?
N2D C3D C6D C7D -22.47(17) . . . . ?
C4D C3D C6D C7D -135.37(15) . . . . ?
C2D C3D C6D C5D -141.89(16) . . . . ?
N2D C3D C6D C5D 99.97(16) . . . . ?
C4D C3D C6D C5D -12.9(2) . . . . ?
N1D C5D C6D C3D -10.48(19) . . . . ?
C10D C5D C6D C3D -134.99(18) . . . . ?
N1D C5D C6D C7D 101.85(19) . . . . ?
C10D C5D C6D C7D -22.7(2) . . . . ?
N2A N3A C7A C11A -102.52(18) . . . . ?
N2A N3A C7A C8A 138.14(17) . . . . ?
N2A N3A C7A C6A 16.4(2) . . . . ?
C3A C6A C7A N3A -22.68(18) . . . . ?
C5A C6A C7A N3A 90.99(19) . . . . ?
C3A C6A C7A C11A 92.73(18) . . . . ?
C5A C6A C7A C11A -153.61(16) . . . . ?
C3A C6A C7A C8A -139.43(17) . . . . ?
C5A C6A C7A C8A -25.8(2) . . . . ?
N2B N3B C7B C8B -137.10(16) . . . . ?
N2B N3B C7B C11B 105.11(18) . . . . ?
N2B N3B C7B C6B -14.8(2) . . . . ?
C3B C6B C7B N3B 20.15(18) . . . . ?
C5B C6B C7B N3B -93.99(19) . . . . ?
C3B C6B C7B C8B 137.13(17) . . . . ?
C5B C6B C7B C8B 23.0(2) . . . . ?
C3B C6B C7B C11B -96.56(18) . . . . ?
C5B C6B C7B C11B 149.30(17) . . . . ?
N2C N3C C7C C11C -104.30(18) . . . . ?
N2C N3C C7C C8C 137.79(16) . . . . ?
N2C N3C C7C C6C 15.4(2) . . . . ?
C3C C6C C7C N3C -20.44(18) . . . . ?
C5C C6C C7C N3C 93.59(19) . . . . ?
C3C C6C C7C C11C 96.02(18) . . . . ?
C5C C6C C7C C11C -149.95(17) . . . . ?
C3C C6C C7C C8C -137.35(16) . . . . ?
C5C C6C C7C C8C -23.3(2) . . . . ?
N2D N3D C7D C11D 101.04(18) . . . . ?
N2D N3D C7D C8D -139.39(16) . . . . ?
N2D N3D C7D C6D -16.7(2) . . . . ?
C3D C6D C7D N3D 23.24(17) . . . . ?
C5D C6D C7D N3D -90.78(18) . . . . ?
C3D C6D C7D C11D -91.63(18) . . . . ?
C5D C6D C7D C11D 154.35(16) . . . . ?
C3D C6D C7D C8D 140.43(17) . . . . ?
C5D C6D C7D C8D 26.4(2) . . . . ?
N3A C7A C8A C9A -67.8(2) . . . . ?
C11A C7A C8A C9A 174.94(17) . . . . ?
C6A C7A C8A C9A 46.3(2) . . . . ?
N3B C7B C8B C9B 71.4(2) . . . . ?
C11B C7B C8B C9B -171.41(17) . . . . ?
C6B C7B C8B C9B -43.2(2) . . . . ?
N3C C7C C8C C9C -70.64(19) . . . . ?
C11C C7C C8C C9C 172.28(16) . . . . ?
C6C C7C C8C C9C 44.0(2) . . . . ?
N3D C7D C8D C9D 68.5(2) . . . . ?
C11D C7D C8D C9D -174.20(17) . . . . ?
C6D C7D C8D C9D -46.0(2) . . . . ?
C7A C8A C9A C10A -62.4(2) . . . . ?
C7B C8B C9B C10B 62.9(2) . . . . ?
C7C C8C C9C C10C -63.2(2) . . . . ?
C7D C8D C9D C10D 61.4(2) . . . . ?
C8A C9A C10A C5A 57.7(2) . . . . ?
N1A C5A C10A C9A 82.7(2) . . . . ?
C6A C5A C10A C9A -37.9(2) . . . . ?
N1B C5B C10B C9B -78.4(2) . . . . ?
C6B C5B C10B C9B 41.8(2) . . . . ?
C8B C9B C10B C5B -61.8(2) . . . . ?
N1C C5C C10C C9C 79.1(2) . . . . ?
C6C C5C C10C C9C -41.3(2) . . . . ?
C8C C9C C10C C5C 61.6(2) . . . . ?
N1D C5D C10D C9D -82.4(2) . . . . ?
C6D C5D C10D C9D 38.3(2) . . . . ?
C8D C9D C10D C5D -57.4(2) . . . . ?
N3A C7A C11A C12A -8.0(3) . . . . ?
C8A C7A C11A C12A 109.3(2) . . . . ?
C6A C7A C11A C12A -120.7(2) . . . . ?
N3A C7A C11A C16A 172.71(18) . . . . ?
C8A C7A C11A C16A -70.0(2) . . . . ?
C6A C7A C11A C16A 60.0(2) . . . . ?
N3B C7B C11B C12B -173.24(17) . . . . ?
C8B C7B C11B C12B 70.0(2) . . . . ?
C6B C7B C11B C12B -59.5(2) . . . . ?
N3B C7B C11B C16B 10.2(3) . . . . ?
C8B C7B C11B C16B -106.6(2) . . . . ?
C6B C7B C11B C16B 123.9(2) . . . . ?
N3C C7C C11C C12C 170.00(17) . . . . ?
C8C C7C C11C C12C -73.4(2) . . . . ?
C6C C7C C11C C12C 56.4(2) . . . . ?
N3C C7C C11C C16C -12.6(3) . . . . ?
C8C C7C C11C C16C 104.0(2) . . . . ?
C6C C7C C11C C16C -126.2(2) . . . . ?
N3D C7D C11D C12D 7.5(3) . . . . ?
C8D C7D C11D C12D -110.0(2) . . . . ?
C6D C7D C11D C12D 119.7(2) . . . . ?
N3D C7D C11D C16D -172.58(17) . . . . ?
C8D C7D C11D C16D 70.0(2) . . . . ?
C6D C7D C11D C16D -60.4(2) . . . . ?
C16A C11A C12A C13A 0.8(3) . . . . ?
C7A C11A C12A C13A -178.45(19) . . . . ?
C16B C11B C12B C13B -0.3(3) . . . . ?
C7B C11B C12B C13B -177.08(18) . . . . ?
C16C C11C C12C C13C 0.7(3) . . . . ?
C7C C11C C12C C13C 178.16(18) . . . . ?
C16D C11D C12D C13D -0.3(3) . . . . ?
C7D C11D C12D C13D 179.67(19) . . . . ?
C11A C12A C13A C14A 0.1(3) . . . . ?
C11B C12B C13B C14B 0.1(3) . . . . ?
C11C C12C C13C C14C 0.1(3) . . . . ?
C11D C12D C13D C14D -0.1(3) . . . . ?
C12A C13A C14A C15A -0.4(3) . . . . ?
C12A C13A C14A C17A 179.7(2) . . . . ?
C12B C13B C14B C15B 0.2(3) . . . . ?
C12B C13B C14B C17B -179.75(19) . . . . ?
C12C C13C C14C C15C -0.7(3) . . . . ?
C12C C13C C14C C17C 179.41(19) . . . . ?
C12D C13D C14D C15D 0.1(3) . . . . ?
C12D C13D C14D C17D -179.6(2) . . . . ?
C13A C14A C15A C16A -0.1(3) . . . . ?
C17A C14A C15A C16A 179.8(2) . . . . ?
C13B C14B C15B C16B -0.2(3) . . . . ?
C17B C14B C15B C16B 179.7(2) . . . . ?
C13C C14C C15C C16C 0.5(4) . . . . ?
C17C C14C C15C C16C -179.6(2) . . . . ?
C13D C14D C15D C16D 0.2(3) . . . . ?
C17D C14D C15D C16D 179.9(2) . . . . ?
C14A C15A C16A C11A 1.0(3) . . . . ?
C12A C11A C16A C15A -1.3(3) . . . . ?
C7A C11A C16A C15A 177.98(19) . . . . ?
C14B C15B C16B C11B 0.0(4) . . . . ?
C12B C11B C16B C15B 0.3(3) . . . . ?
C7B C11B C16B C15B 176.9(2) . . . . ?
C14C C15C C16C C11C 0.3(4) . . . . ?
C12C C11C C16C C15C -0.9(3) . . . . ?
C7C C11C C16C C15C -178.3(2) . . . . ?
C14D C15D C16D C11D -0.5(3) . . . . ?
C12D C11D C16D C15D 0.5(3) . . . . ?
C7D C11D C16D C15D -179.39(19) . . . . ?
